data_4502265
loop_
_publ_author_name
'Pigge, F. Christopher'
'Vangala, Venu R.'
'Swenson, Dale C.'
'Rath, Nigam P.'

_publ_section_title
;
 Examination of Halogen Bonding Interactions in Electronically Distinct
 but Structurally Related Tris(haloarenes)
;
_journal_issue 1
_journal_name_full 'Crystal Growth &amp; Design'
_journal_page_first 224
_journal_paper_doi 10.1021/cg9008625
_journal_volume 10
_journal_year 2010
_chemical_formula_moiety 'C27 H15 I3 O3'
_chemical_formula_sum 'C27 H15 I3 O3'
_chemical_formula_weight 768.09
_chemical_name_systematic
; 
 ? 
;
_space_group_IT_number 14
_symmetry_cell_setting monoclinic
_symmetry_space_group_name_Hall '-P 2ybc'
_symmetry_space_group_name_H-M 'P 1 21/c 1'
_atom_sites_solution_hydrogens geom
_atom_sites_solution_primary direct
_atom_sites_solution_secondary difmap
_audit_creation_method SHELXL-97
_cell_angle_alpha 90.00
_cell_angle_beta 106.816(5)
_cell_angle_gamma 90.00
_cell_formula_units_Z 4
_cell_length_a 11.9616(13)
_cell_length_b 14.2501(15)
_cell_length_c 14.9466(16)
_cell_measurement_reflns_used 10196
_cell_measurement_temperature 150(2)
_cell_measurement_theta_max 27.5
_cell_measurement_theta_min 1.0
_cell_volume 2438.8(5)
_computing_cell_refinement 'HKL Scalepack (Otwinowski & Minor, 1997)'
_computing_data_collection 'Collect (Nonius BV, 1997-2000)'
_computing_data_reduction 'HKL Denzo, Scalepack (Otwinowski & Minor, 1997)'
_computing_molecular_graphics 'SHELXTL v6.1 (Sheldrick, 2008)'
_computing_publication_material 'SHELXTL v6.1 (Sheldrick, 2008)'
_computing_structure_refinement 'SHELXTL v6.1 (Sheldrick, 2008)'
_computing_structure_solution 'SHELXTL v6.1 (Sheldrick, 2008)'
_diffrn_ambient_temperature 150(2)
_diffrn_detector_area_resol_mean 9
_diffrn_measured_fraction_theta_full 0.999
_diffrn_measured_fraction_theta_max 0.999
_diffrn_measurement_device_type 'Nonius KappaCCD'
_diffrn_measurement_method 'CCD phi and omega scans'
_diffrn_radiation_monochromator graphite
_diffrn_radiation_source 'fine-focus sealed tube'
_diffrn_radiation_type MoK\a
_diffrn_radiation_wavelength 0.71073
_diffrn_reflns_av_R_equivalents 0.0273
_diffrn_reflns_av_sigmaI/netI 0.0227
_diffrn_reflns_limit_h_max 14
_diffrn_reflns_limit_h_min -15
_diffrn_reflns_limit_k_max 18
_diffrn_reflns_limit_k_min -18
_diffrn_reflns_limit_l_max 19
_diffrn_reflns_limit_l_min -19
_diffrn_reflns_number 55068
_diffrn_reflns_theta_full 27.48
_diffrn_reflns_theta_max 27.5
_diffrn_reflns_theta_min 3.0
_diffrn_standards_number 0
_exptl_absorpt_coefficient_mu 3.872
_exptl_absorpt_correction_T_max 0.461
_exptl_absorpt_correction_T_min 0.334
_exptl_absorpt_correction_type multi-scan
_exptl_absorpt_process_details 'HKL Scalepack (Otwinowski & Minor, 1997)'
_exptl_crystal_colour 'pale yellow'
_exptl_crystal_density_diffrn 2.092
_exptl_crystal_density_method 'not measured'
_exptl_crystal_description prism
_exptl_crystal_F_000 1440
_exptl_crystal_size_max 0.32
_exptl_crystal_size_mid 0.20
_exptl_crystal_size_min 0.20
_refine_diff_density_max 0.489
_refine_diff_density_min -0.799
_refine_diff_density_rms 0.091
_refine_ls_extinction_method none
_refine_ls_goodness_of_fit_ref 1.079
_refine_ls_hydrogen_treatment constr
_refine_ls_matrix_type full
_refine_ls_number_parameters 303
_refine_ls_number_reflns 5589
_refine_ls_number_restraints 0
_refine_ls_restrained_S_all 1.079
_refine_ls_R_factor_all 0.0292
_refine_ls_R_factor_gt 0.0225
_refine_ls_shift/su_max 0.004
_refine_ls_shift/su_mean 0.000
_refine_ls_structure_factor_coef Fsqd
_refine_ls_weighting_details 'calc w=1/[\s^2^(Fo^2^)+(0.0189P)^2^+2.3797P] where P=(Fo^2^+2Fc^2^)/3'
_refine_ls_weighting_scheme calc
_refine_ls_wR_factor_gt 0.0478
_refine_ls_wR_factor_ref 0.0498
_reflns_number_gt 4907
_reflns_number_total 5589
_reflns_threshold_expression >2sigma(I)
_cod_data_source_file cg9008625_si_001.cif
_cod_data_source_block fcp648
_cod_depositor_comments
;
The following automatic conversions were performed:

'_symmetry_cell_setting' value 'Monoclinic' changed to 'monoclinic'
according to /home/saulius/struct/CIF-dictionaries/cif_core.dic
dictionary named 'cif_core.dic' version 2.4.2 from 2011-04-26.

Automatic conversion script
Id: cif_fix_values 1715 2011-07-08 13:25:40Z adriana 
;
_cod_original_sg_symbol_Hall ' -P 2ybc '
_cod_original_sg_symbol_H-M ' P 21/c '
_cod_database_code 4502265

loop_
_symmetry_equiv_pos_as_xyz
'x, y, z'
'-x, y+1/2, -z+1/2'
'-x, -y, -z'
'x, -y-1/2, z-1/2'

loop_
_atom_site_label
_atom_site_type_symbol
_atom_site_fract_x
_atom_site_fract_y
_atom_site_fract_z
_atom_site_U_iso_or_equiv
_atom_site_adp_type
_atom_site_occupancy
_atom_site_symmetry_multiplicity
_atom_site_calc_flag
_atom_site_refinement_flags
_atom_site_disorder_assembly
_atom_site_disorder_group
I1 I 1.073262(16) 0.886922(13) 0.948312(13) 0.03255(6) Uani 0.9782(7) 1 d P A 1
I1' I 0.6635(8) 1.0211(6) 0.6766(6) 0.035(3) Uiso 0.0218(7) 1 d P A 2
I2 I 1.322717(16) 0.197718(13) 0.935816(13) 0.03267(6) Uani 1 1 d . A 1
I3 I 0.606725(16) 0.067745(11) 1.169776(12) 0.02857(5) Uani 1 1 d . A 1
C1 C 0.6575(2) 0.54817(17) 0.91111(17) 0.0208(5) Uani 1 1 d . A 1
H1 H 0.5862 0.5666 0.9219 0.025 Uiso 1 1 calc R A 1
C2 C 0.7114(2) 0.60795(16) 0.86206(17) 0.0195(5) Uani 1 1 d . A 1
C3 C 0.8167(2) 0.58038(16) 0.84767(16) 0.0203(5) Uani 1 1 d . A 1
H3 H 0.8553 0.6213 0.8161 0.024 Uiso 1 1 calc R A 1
C4 C 0.8660(2) 0.49352(17) 0.87902(16) 0.0190(5) Uani 1 1 d . A 1
C5 C 0.8110(2) 0.43419(17) 0.92742(16) 0.0209(5) Uani 1 1 d . A 1
H5 H 0.8442 0.3748 0.9489 0.025 Uiso 1 1 calc R A 1
C6 C 0.7071(2) 0.46211(17) 0.94430(16) 0.0212(5) Uani 1 1 d . A 1
O1 O 0.54464(16) 0.70078(12) 0.79810(13) 0.0268(4) Uani 1 1 d . A 1
C8 C 0.9799(2) 0.46824(17) 0.86215(16) 0.0204(5) Uani 1 1 d . A 1
O2 O 1.04853(16) 0.52945(12) 0.85644(13) 0.0293(4) Uani 1 1 d . A 1
C9 C 0.6518(2) 0.40463(18) 1.00420(18) 0.0231(5) Uani 1 1 d . A 1
O3 O 0.61167(18) 0.44338(13) 1.06066(13) 0.0308(4) Uani 1 1 d . A 1
C7 C 0.6505(2) 0.69835(16) 0.82442(16) 0.0201(5) Uani 1 1 d . A 1
C10 C 0.7216(2) 0.78425(17) 0.82076(17) 0.0209(5) Uani 1 1 d . A 1
C11 C 0.8373(2) 0.79402(17) 0.87596(17) 0.0203(5) Uani 1 1 d . A 1
H11 H 0.8745 0.7448 0.9165 0.024 Uiso 1 1 calc R A 1
C12 C 0.8970(2) 0.87611(17) 0.87097(18) 0.0238(5) Uani 1 1 d . A 1
C13 C 0.8438(3) 0.94905(19) 0.81384(19) 0.0293(6) Uani 1 1 d . A 1
H13 H 0.8854 1.0054 0.8118 0.035 Uiso 1 1 calc R A 1
C14 C 0.7290(3) 0.93925(19) 0.7593(2) 0.0318(6) Uani 1 1 d . A 1
H14 H 0.6919 0.9891 0.7194 0.038 Uiso 1 1 calc R A 1
C15 C 0.6681(2) 0.85758(18) 0.76255(18) 0.0251(5) Uani 1 1 d . A 1
H15 H 0.5895 0.8514 0.7249 0.030 Uiso 1 1 calc R A 1
C16 C 1.0072(2) 0.36674(17) 0.85284(17) 0.0207(5) Uani 1 1 d . A 1
C17 C 1.1230(2) 0.33745(17) 0.88779(17) 0.0220(5) Uani 1 1 d . A 1
H17 H 1.1826 0.3811 0.9165 0.026 Uiso 1 1 calc R A 1
C18 C 1.1496(2) 0.24357(18) 0.87995(17) 0.0232(5) Uani 1 1 d . A 1
C19 C 1.0639(2) 0.17988(18) 0.83455(18) 0.0261(6) Uani 1 1 d . A 1
H19 H 1.0831 0.1157 0.8299 0.031 Uiso 1 1 calc R A 1
C20 C 0.9506(3) 0.21069(18) 0.79625(19) 0.0291(6) Uani 1 1 d . A 1
H20 H 0.8924 0.1681 0.7627 0.035 Uiso 1 1 calc R A 1
C21 C 0.9212(2) 0.30326(17) 0.80643(18) 0.0233(5) Uani 1 1 d . A 1
H21 H 0.8426 0.3235 0.7818 0.028 Uiso 1 1 calc R A 1
C22 C 0.6459(2) 0.30024(17) 0.99275(17) 0.0219(5) Uani 1 1 d . A 1
C23 C 0.6323(2) 0.24646(17) 1.06720(17) 0.0224(5) Uani 1 1 d . A 1
H23 H 0.6292 0.2758 1.1235 0.027 Uiso 1 1 calc R A 1
C24 C 0.6234(2) 0.15002(17) 1.05758(17) 0.0227(5) Uani 1 1 d . A 1
C25 C 0.6260(2) 0.10567(18) 0.97592(19) 0.0270(6) Uani 1 1 d . A 1
H25 H 0.6209 0.0392 0.9710 0.032 Uiso 1 1 calc R A 1
C26 C 0.6362(2) 0.15916(19) 0.90138(18) 0.0274(6) Uani 1 1 d . A 1
H26 H 0.6359 0.1295 0.8444 0.033 Uiso 1 1 calc R A 1
C27 C 0.6470(2) 0.25647(18) 0.90972(18) 0.0257(5) Uani 1 1 d . A 1
H27 H 0.6550 0.2929 0.8587 0.031 Uiso 1 1 calc R A 1

loop_
_atom_site_aniso_label
_atom_site_aniso_U_11
_atom_site_aniso_U_22
_atom_site_aniso_U_33
_atom_site_aniso_U_23
_atom_site_aniso_U_13
_atom_site_aniso_U_12
I1 0.02177(10) 0.03474(11) 0.04000(12) -0.00785(8) 0.00712(8) -0.00358(8)
I2 0.02659(11) 0.04085(11) 0.03220(10) 0.00644(8) 0.01108(8) 0.01573(8)
I3 0.03131(11) 0.02362(9) 0.02864(9) 0.00519(7) 0.00528(7) -0.00354(7)
C1 0.0180(13) 0.0221(11) 0.0243(12) -0.0035(10) 0.0092(10) -0.0005(10)
C2 0.0192(13) 0.0197(11) 0.0205(11) -0.0040(9) 0.0070(10) 0.0000(10)
C3 0.0208(13) 0.0201(11) 0.0199(12) -0.0030(9) 0.0058(10) -0.0032(10)
C4 0.0161(12) 0.0223(11) 0.0179(11) -0.0035(9) 0.0038(9) -0.0018(10)
C5 0.0227(13) 0.0191(11) 0.0215(12) -0.0005(9) 0.0074(10) 0.0026(10)
C6 0.0217(13) 0.0216(12) 0.0217(12) -0.0022(9) 0.0086(10) -0.0020(10)
O1 0.0183(10) 0.0277(9) 0.0336(10) 0.0026(8) 0.0064(8) 0.0007(8)
C8 0.0187(13) 0.0215(11) 0.0211(12) 0.0001(9) 0.0056(10) 0.0015(10)
O2 0.0245(10) 0.0239(9) 0.0426(11) 0.0002(8) 0.0148(9) -0.0022(8)
C9 0.0202(13) 0.0239(12) 0.0256(13) -0.0001(10) 0.0072(11) -0.0002(10)
O3 0.0380(12) 0.0261(9) 0.0356(11) -0.0013(8) 0.0220(9) -0.0001(9)
C7 0.0215(14) 0.0213(11) 0.0191(12) -0.0021(9) 0.0084(10) 0.0013(10)
C10 0.0230(13) 0.0193(11) 0.0235(12) -0.0013(9) 0.0115(10) 0.0013(10)
C11 0.0189(13) 0.0206(11) 0.0227(12) -0.0008(9) 0.0082(10) 0.0031(10)
C12 0.0213(13) 0.0249(12) 0.0270(13) -0.0046(10) 0.0095(11) -0.0001(11)
C13 0.0318(16) 0.0235(13) 0.0357(15) 0.0025(11) 0.0147(12) -0.0033(12)
C14 0.0374(17) 0.0250(13) 0.0344(15) 0.0082(11) 0.0124(13) 0.0045(12)
C15 0.0247(14) 0.0259(12) 0.0251(13) 0.0020(10) 0.0076(11) 0.0030(11)
C16 0.0203(13) 0.0213(11) 0.0221(12) 0.0004(9) 0.0089(10) 0.0011(10)
C17 0.0202(13) 0.0235(12) 0.0234(12) -0.0013(10) 0.0080(10) 0.0003(10)
C18 0.0191(13) 0.0288(13) 0.0237(12) 0.0044(10) 0.0096(10) 0.0068(11)
C19 0.0320(15) 0.0199(12) 0.0310(14) 0.0016(10) 0.0163(12) 0.0042(11)
C20 0.0303(15) 0.0234(12) 0.0347(15) -0.0026(11) 0.0112(12) -0.0020(11)
C21 0.0178(13) 0.0259(13) 0.0275(13) 0.0003(10) 0.0084(10) 0.0028(10)
C22 0.0165(13) 0.0229(12) 0.0266(13) 0.0012(10) 0.0065(10) -0.0003(10)
C23 0.0182(13) 0.0236(12) 0.0259(13) 0.0019(10) 0.0074(10) -0.0009(10)
C24 0.0175(13) 0.0248(12) 0.0239(12) 0.0062(10) 0.0029(10) -0.0013(10)
C25 0.0224(14) 0.0223(12) 0.0322(14) -0.0025(10) 0.0012(11) -0.0048(11)
C26 0.0265(14) 0.0297(13) 0.0238(13) -0.0062(11) 0.0040(11) -0.0026(12)
C27 0.0236(14) 0.0287(13) 0.0244(13) 0.0006(10) 0.0063(11) -0.0017(11)

loop_
_atom_type_symbol
_atom_type_description
_atom_type_scat_dispersion_real
_atom_type_scat_dispersion_imag
_atom_type_scat_source
C C 0.0033 0.0016 'International Tables Vol C Tables 4.2.6.8 and 6.1.1.4'
H H 0.0000 0.0000 'International Tables Vol C Tables 4.2.6.8 and 6.1.1.4'
O O 0.0106 0.0060 'International Tables Vol C Tables 4.2.6.8 and 6.1.1.4'
I I -0.4742 1.8119 'International Tables Vol C Tables 4.2.6.8 and 6.1.1.4'

loop_
_geom_angle_atom_site_label_1
_geom_angle_atom_site_label_2
_geom_angle_atom_site_label_3
_geom_angle
C6 C1 C2 120.7(2)
C6 C1 H1 119.6
C2 C1 H1 119.6
C3 C2 C1 118.9(2)
C3 C2 C7 123.0(2)
C1 C2 C7 118.1(2)
C4 C3 C2 120.8(2)
C4 C3 H3 119.6
C2 C3 H3 119.6
C3 C4 C5 119.7(2)
C3 C4 C8 118.3(2)
C5 C4 C8 122.0(2)
C6 C5 C4 119.9(2)
C6 C5 H5 120.0
C4 C5 H5 120.0
C1 C6 C5 119.8(2)
C1 C6 C9 118.6(2)
C5 C6 C9 121.4(2)
O2 C8 C16 121.0(2)
O2 C8 C4 120.2(2)
C16 C8 C4 118.7(2)
O3 C9 C22 121.0(2)
O3 C9 C6 119.8(2)
C22 C9 C6 119.3(2)
O1 C7 C10 121.0(2)
O1 C7 C2 119.5(2)
C10 C7 C2 119.5(2)
C15 C10 C11 119.5(2)
C15 C10 C7 118.2(2)
C11 C10 C7 122.3(2)
C12 C11 C10 119.4(2)
C12 C11 H11 120.3
C10 C11 H11 120.3
C13 C12 C11 121.2(3)
C13 C12 I1 119.78(19)
C11 C12 I1 119.01(19)
C12 C13 C14 119.3(2)
C12 C13 H13 120.3
C14 C13 H13 120.3
C15 C14 C13 120.4(3)
C15 C14 H14 119.8
C13 C14 H14 119.8
C14 C15 C10 120.2(3)
C14 C15 H15 119.9
C10 C15 H15 119.9
C21 C16 C17 120.1(2)
C21 C16 C8 121.6(2)
C17 C16 C8 118.3(2)
C18 C17 C16 119.0(2)
C18 C17 H17 120.5
C16 C17 H17 120.5
C17 C18 C19 121.0(2)
C17 C18 I2 119.38(19)
C19 C18 I2 119.60(18)
C20 C19 C18 119.4(2)
C20 C19 H19 120.3
C18 C19 H19 120.3
C19 C20 C21 120.4(3)
C19 C20 H20 119.8
C21 C20 H20 119.8
C20 C21 C16 119.9(2)
C20 C21 H21 120.0
C16 C21 H21 120.0
C27 C22 C23 119.8(2)
C27 C22 C9 122.3(2)
C23 C22 C9 117.8(2)
C24 C23 C22 119.0(2)
C24 C23 H23 120.5
C22 C23 H23 120.5
C25 C24 C23 121.7(2)
C25 C24 I3 118.74(18)
C23 C24 I3 119.58(18)
C24 C25 C26 119.3(2)
C24 C25 H25 120.4
C26 C25 H25 120.4
C25 C26 C27 120.2(2)
C25 C26 H26 119.9
C27 C26 H26 119.9
C22 C27 C26 120.0(2)
C22 C27 H27 120.0
C26 C27 H27 120.0

loop_
_geom_bond_atom_site_label_1
_geom_bond_atom_site_label_2
_geom_bond_distance
I1 C12 2.096(3)
I2 C18 2.100(3)
I3 C24 2.102(2)
C1 C6 1.390(3)
C1 C2 1.397(3)
C1 H1 0.9500
C2 C3 1.394(3)
C2 C7 1.507(3)
C3 C4 1.393(3)
C3 H3 0.9500
C4 C5 1.395(3)
C4 C8 1.499(3)
C5 C6 1.395(3)
C5 H5 0.9500
C6 C9 1.501(3)
O1 C7 1.213(3)
C8 O2 1.218(3)
C8 C16 1.498(3)
C9 O3 1.218(3)
C9 C22 1.497(3)
C7 C10 1.501(3)
C10 C15 1.391(4)
C10 C11 1.398(4)
C11 C12 1.384(4)
C11 H11 0.9500
C12 C13 1.379(4)
C13 C14 1.387(4)
C13 H13 0.9500
C14 C15 1.381(4)
C14 H14 0.9500
C15 H15 0.9500
C16 C21 1.394(4)
C16 C17 1.395(4)
C17 C18 1.388(3)
C17 H17 0.9500
C18 C19 1.390(4)
C19 C20 1.382(4)
C19 H19 0.9500
C20 C21 1.385(4)
C20 H20 0.9500
C21 H21 0.9500
C22 C27 1.393(4)
C22 C23 1.399(3)
C23 C24 1.383(4)
C23 H23 0.9500
C24 C25 1.383(4)
C25 C26 1.384(4)
C25 H25 0.9500
C26 C27 1.395(4)
C26 H26 0.9500
C27 H27 0.9500
